data_1512769
loop_
_publ_author_name
'Paul J. Calderone'
'Debasis Banerjee'
'Anna M. Plonka'
'Sun Jin Kim'
'John B. Parise'

_publ_section_title
;
 Temperature dependent structure formation and photoluminescence studies
 of a series of magnesium-based coordination networks
;
_journal_name_full
;
Inorganica Chimica Acta
;
_journal_page_first 452
_journal_page_last 458
_journal_paper_doi 10.1016/j.ica.2012.08.033
_journal_volume 394
_journal_year 2013
_chemical_formula_sum 'C18.67 H21 Mg N3 O8'
_chemical_formula_weight 439.69
_space_group_IT_number 176
_symmetry_cell_setting hexagonal
_symmetry_Int_Tables_number 176
_symmetry_space_group_name_Hall '-P 6c'
_symmetry_space_group_name_H-M 'P 63/m'
_atom_sites_solution_hydrogens geom
_atom_sites_solution_primary direct
_atom_sites_solution_secondary difmap
_cell_angle_alpha 90.00
_cell_angle_beta 90.00
_cell_angle_gamma 120.00
_cell_formula_units_Z 6
_cell_length_a 16.5956(4)
_cell_length_b 16.5956(4)
_cell_length_c 14.3508(8)
_cell_measurement_temperature 293(2)
_cell_volume 3422.9(2)
_computing_structure_refinement 'SHELXL-97 (Sheldrick, 1997)'
_diffrn_ambient_temperature 298(2)
_diffrn_measured_fraction_theta_full 0.994
_diffrn_measured_fraction_theta_max 0.994
_diffrn_radiation_monochromator graphite
_diffrn_radiation_type MoK\a
_diffrn_radiation_wavelength 0.71073
_diffrn_reflns_av_R_equivalents 0.0382
_diffrn_reflns_av_sigmaI/netI 0.0207
_diffrn_reflns_limit_h_max 19
_diffrn_reflns_limit_h_min -19
_diffrn_reflns_limit_k_max 19
_diffrn_reflns_limit_k_min -19
_diffrn_reflns_limit_l_max 17
_diffrn_reflns_limit_l_min -17
_diffrn_reflns_number 17186
_diffrn_reflns_theta_full 25.35
_diffrn_reflns_theta_max 25.35
_diffrn_reflns_theta_min 3.75
_diffrn_source 'fine-focus sealed tube'
_exptl_absorpt_coefficient_mu 0.125
_exptl_absorpt_correction_T_max 0.9876
_exptl_absorpt_correction_T_min 0.9635
_exptl_crystal_colour Colorless
_exptl_crystal_density_diffrn 1.280
_exptl_crystal_density_method 'not measured'
_exptl_crystal_description 'Hexagonal Plates'
_exptl_crystal_F_000 1380
_exptl_crystal_size_max 0.30
_exptl_crystal_size_mid 0.20
_exptl_crystal_size_min 0.10
_refine_diff_density_max 0.355
_refine_diff_density_min -0.398
_refine_diff_density_rms 0.056
_refine_ls_extinction_method none
_refine_ls_goodness_of_fit_ref 1.056
_refine_ls_hydrogen_treatment mixed
_refine_ls_matrix_type full
_refine_ls_number_parameters 167
_refine_ls_number_reflns 2169
_refine_ls_number_restraints 6
_refine_ls_restrained_S_all 1.055
_refine_ls_R_factor_all 0.0956
_refine_ls_R_factor_gt 0.0643
_refine_ls_shift/su_max 0.035
_refine_ls_shift/su_mean 0.004
_refine_ls_structure_factor_coef Fsqd
_refine_ls_weighting_details 'calc w=1/[\s^2^(Fo^2^)+(0.1087P)^2^+1.6525P] where P=(Fo^2^+2Fc^2^)/3'
_refine_ls_weighting_scheme calc
_refine_ls_wR_factor_gt 0.1783
_refine_ls_wR_factor_ref 0.2071
_reflns_number_gt 1453
_reflns_number_total 2169
_reflns_threshold_expression >2sigma(I)
_cod_data_source_file ICA-2013-394-452-458-2.cif
_cod_data_source_block mgbtc33
_cod_database_code 1512769

loop_
_symmetry_equiv_pos_as_xyz
'x, y, z'
'-x, -y, z+1/2'
'-y, x-y, z'
'-x+y, -x, z'
'x-y, x, z+1/2'
'y, -x+y, z+1/2'
'-x, -y, -z'
'x, y, -z-1/2'
'y, -x+y, -z'
'x-y, x, -z'
'-x+y, -x, -z-1/2'
'-y, x-y, -z-1/2'

loop_
_atom_site_label
_atom_site_type_symbol
_atom_site_fract_x
_atom_site_fract_y
_atom_site_fract_z
_atom_site_U_iso_or_equiv
_atom_site_adp_type
_atom_site_occupancy
_atom_site_symmetry_multiplicity
_atom_site_calc_flag
_atom_site_refinement_flags
_atom_site_disorder_assembly
_atom_site_disorder_group
Mg1 Mg 0.34586(7) 0.01306(7) 0.7500 0.0516(5) Uani 1 2 d S . .
O1 O 0.41783(16) 0.16003(16) 0.7500 0.0610(9) Uani 1 2 d S . .
C9 C 0.0941(2) 0.0633(2) 0.7500 0.0518(11) Uani 1 2 d S . .
H9 H 0.1575 0.1061 0.7500 0.062 Uiso 1 2 calc SR . .
O2 O 0.49340(17) 0.08425(16) 0.7500 0.0636(10) Uani 1 2 d S . .
O3 O 0.32722(18) -0.11767(16) 0.7500 0.0778(12) Uani 1 2 d S . .
O6 O 0.10053(19) -0.14938(18) 0.7500 0.1012(16) Uani 1 2 d S . .
C2 C 0.5831(2) 0.2497(2) 0.7500 0.0429(10) Uani 1 2 d S . .
C5 C 0.3024(2) -0.2697(2) 0.7500 0.0451(10) Uani 1 2 d S . .
C3 C 0.6670(2) 0.2507(2) 0.7500 0.0455(10) Uani 1 2 d S . .
H3 H 0.6672 0.1948 0.7500 0.055 Uiso 1 2 calc SR . .
C8 C 0.0636(2) -0.0304(2) 0.7500 0.0504(11) Uani 1 2 d S . .
O4 O 0.18384(19) -0.23324(19) 0.7500 0.0944(15) Uani 1 2 d S . .
C6 C 0.3970(2) -0.2392(2) 0.7500 0.0468(11) Uani 1 2 d S . .
H6 H 0.4397 -0.1758 0.7500 0.056 Uiso 1 2 calc SR . .
O5 O 0.21560(17) -0.00663(18) 0.7500 0.0883(14) Uani 1 2 d S . .
C1 C 0.4929(2) 0.1592(2) 0.7500 0.0495(11) Uani 1 2 d S . .
C7 C 0.1333(2) -0.0635(2) 0.7500 0.0605(13) Uani 1 2 d S . .
C4 C 0.2707(2) -0.1998(2) 0.7500 0.0521(12) Uani 1 2 d S . .
O1D O 0.3411(3) 0.0065(2) 0.8921(3) 0.1103(12) Uani 1 1 d . . .
N1D N 0.3234(6) -0.0287(4) 1.0411(4) 0.137(2) Uani 1 1 d . . .
C2D C 0.4041(8) 0.0070(7) 1.0999(9) 0.231(4) Uani 1 1 d . A .
H2D1 H 0.3850 -0.0122 1.1631 0.346 Uiso 1 1 calc R . .
H2D2 H 0.4378 0.0737 1.0968 0.346 Uiso 1 1 calc R . .
H2D3 H 0.4433 -0.0166 1.0793 0.346 Uiso 1 1 calc R . .
C3D C 0.2410(9) -0.0867(9) 1.0961(12) 0.298(7) Uani 1 1 d . A .
H3D1 H 0.2582 -0.0847 1.1602 0.447 Uiso 1 1 calc R . .
H3D2 H 0.2122 -0.1496 1.0738 0.447 Uiso 1 1 calc R . .
H3D3 H 0.1981 -0.0641 1.0905 0.447 Uiso 1 1 calc R . .
C1D C 0.3006(8) -0.0285(7) 0.9526(9) 0.104(4) Uiso 0.605(19) 1 d P A 1
C1D' C 0.3718(9) 0.0124(8) 0.9544(11) 0.074(5) Uiso 0.395(19) 1 d P A 2
N2D N 0.3333 0.6667 0.5010(12) 0.223(7) Uiso 0.99 3 d SP . .
N3D N 0.0000 0.0000 0.5000 0.254(13) Uani 0.99 6 d SP . .
C6D C 0.112(3) 0.027(8) 0.5002(18) 0.345(18) Uani 0.87(4) 1 d P . .
C4D C 0.3588 0.7782 0.5008 0.151(15) Uiso 0.23(3) 1 d P B 3
H4D1 H 0.4250 0.8183 0.5038 0.226 Uiso 0.23(3) 1 calc PR B 3
H4D2 H 0.3304 0.7893 0.5539 0.226 Uiso 0.23(3) 1 calc PR B 3
H4D3 H 0.3354 0.7907 0.4448 0.226 Uiso 0.23(3) 1 calc PR B 3
C5D C 0.4250(15) 0.7451(14) 0.5031(7) 0.36(2) Uani 0.77(3) 1 d PU B 4
H5D1 H 0.4217 0.8012 0.5048 0.535 Uiso 0.77(3) 1 calc PR B 4
H5D2 H 0.4583 0.7451 0.4484 0.535 Uiso 0.77(3) 1 calc PR B 4
H5D3 H 0.4569 0.7420 0.5576 0.535 Uiso 0.77(3) 1 calc PR B 4

loop_
_atom_site_aniso_label
_atom_site_aniso_U_11
_atom_site_aniso_U_22
_atom_site_aniso_U_33
_atom_site_aniso_U_23
_atom_site_aniso_U_13
_atom_site_aniso_U_12
Mg1 0.0210(6) 0.0211(6) 0.1105(13) 0.000 0.000 0.0089(5)
O1 0.0227(12) 0.0259(12) 0.133(3) 0.000 0.000 0.0110(10)
C9 0.0211(16) 0.0236(16) 0.109(4) 0.000 0.000 0.0097(14)
O2 0.0291(13) 0.0214(12) 0.139(3) 0.000 0.000 0.0118(10)
O3 0.0341(14) 0.0230(14) 0.179(4) 0.000 0.000 0.0161(12)
O6 0.0293(14) 0.0261(14) 0.252(5) 0.000 0.000 0.0166(12)
C2 0.0246(17) 0.0243(16) 0.079(3) 0.000 0.000 0.0121(14)
C5 0.0282(17) 0.0231(16) 0.088(3) 0.000 0.000 0.0157(14)
C3 0.0302(17) 0.0227(16) 0.085(3) 0.000 0.000 0.0144(14)
C8 0.0226(16) 0.0268(17) 0.104(4) 0.000 0.000 0.0140(14)
O4 0.0288(14) 0.0300(14) 0.230(5) 0.000 0.000 0.0187(12)
C6 0.0219(15) 0.0185(16) 0.097(3) 0.000 0.000 0.0076(13)
O5 0.0210(13) 0.0326(14) 0.212(4) 0.000 0.000 0.0143(11)
C1 0.0244(17) 0.0268(17) 0.095(3) 0.000 0.000 0.0113(14)
C7 0.0244(17) 0.0295(19) 0.130(4) 0.000 0.000 0.0155(15)
C4 0.0270(17) 0.0234(17) 0.108(4) 0.000 0.000 0.0142(15)
O1D 0.136(3) 0.099(2) 0.108(3) 0.023(2) 0.033(3) 0.067(2)
N1D 0.216(7) 0.112(4) 0.115(4) 0.004(3) -0.001(5) 0.106(4)
C2D 0.238(11) 0.220(11) 0.220(11) -0.013(9) 0.008(9) 0.104(9)
C3D 0.224(12) 0.266(14) 0.38(2) 0.086(13) 0.053(13) 0.102(10)
N3D 0.33(2) 0.33(2) 0.094(11) 0.000 0.000 0.167(10)
C6D 0.39(4) 0.42(5) 0.246(19) -0.007(13) -0.02(2) 0.21(7)
C5D 0.42(4) 0.44(4) 0.064(7) 0.002(12) 0.024(11) 0.11(2)

loop_
_atom_type_symbol
_atom_type_description
_atom_type_scat_dispersion_real
_atom_type_scat_dispersion_imag
_atom_type_scat_source
C C 0.0033 0.0016 'International Tables Vol C Tables 4.2.6.8 and 6.1.1.4'
H H 0.0000 0.0000 'International Tables Vol C Tables 4.2.6.8 and 6.1.1.4'
O O 0.0106 0.0060 'International Tables Vol C Tables 4.2.6.8 and 6.1.1.4'
Mg Mg 0.0486 0.0363 'International Tables Vol C Tables 4.2.6.8 and 6.1.1.4'
N N 0.0061 0.0033 'International Tables Vol C Tables 4.2.6.8 and 6.1.1.4'

loop_
_geom_angle_atom_site_label_1
_geom_angle_atom_site_label_2
_geom_angle_atom_site_label_3
_geom_angle
_geom_angle_site_symmetry_1
_geom_angle_site_symmetry_3
O5 Mg1 O3 104.37(11) . .
O5 Mg1 O1D 88.96(14) . 8_557
O3 Mg1 O1D 87.82(9) . 8_557
O5 Mg1 O1D 88.96(14) . .
O3 Mg1 O1D 87.82(9) . .
O1D Mg1 O1D 174.5(2) 8_557 .
O5 Mg1 O1 97.37(11) . .
O3 Mg1 O1 158.26(11) . .
O1D Mg1 O1 92.63(11) 8_557 .
O1D Mg1 O1 92.63(11) . .
O5 Mg1 O2 159.21(11) . .
O3 Mg1 O2 96.42(11) . .
O1D Mg1 O2 91.87(14) 8_557 .
O1D Mg1 O2 91.87(14) . .
O1 Mg1 O2 61.84(9) . .
O5 Mg1 C1 128.34(12) . .
O3 Mg1 C1 127.30(12) . .
O1D Mg1 C1 92.62(14) 8_557 .
O1D Mg1 C1 92.62(14) . .
O1 Mg1 C1 30.96(10) . .
O2 Mg1 C1 30.88(10) . .
C1 O1 Mg1 88.79(19) . .
C8 C9 C8 120.0(3) . 3
C1 O2 Mg1 88.50(19) . .
C4 O3 Mg1 145.3(2) . .
C3 C2 C3 119.0(3) 4_665 .
C3 C2 C1 120.4(3) 4_665 .
C3 C2 C1 120.6(3) . .
C6 C5 C6 119.7(3) 3_545 .
C6 C5 C4 121.0(3) 3_545 .
C6 C5 C4 119.3(3) . .
C2 C3 C2 121.0(3) 3_655 .
C9 C8 C9 120.0(3) . 4
C9 C8 C7 119.8(3) . .
C9 C8 C7 120.2(3) 4 .
C5 C6 C5 120.3(3) 4_655 .
C7 O5 Mg1 145.6(3) . .
O2 C1 O1 120.9(3) . .
O2 C1 C2 119.7(3) . .
O1 C1 C2 119.4(3) . .
O2 C1 Mg1 60.63(17) . .
O1 C1 Mg1 60.24(17) . .
C2 C1 Mg1 179.6(2) . .
O5 C7 O6 124.6(3) . .
O5 C7 C8 119.2(3) . .
O6 C7 C8 116.2(3) . .
O3 C4 O4 124.8(3) . .
O3 C4 C5 119.9(3) . .
O4 C4 C5 115.3(3) . .
C1D' O1D C1D 58.9(7) . .
C1D' O1D Mg1 151.2(8) . .
C1D O1D Mg1 146.5(7) . .
C1D N1D C2D 140.4(9) . .
C1D N1D C3D 110.3(10) . .
C2D N1D C3D 109.2(9) . .
C1D N1D C1D' 43.1(6) . .
C2D N1D C1D' 97.3(9) . .
C3D N1D C1D' 153.4(10) . .
O1D C1D N1D 132.4(10) . .
O1D C1D' N1D 125.5(11) . .
C5D N2D C5D 119.95(7) 3_665 .
C5D N2D C5D 119.95(7) 3_665 4_565
C5D N2D C5D 119.95(7) . 4_565
C5D N2D C4D 64.9(12) 3_665 .
C5D N2D C4D 55.1(12) . .
C5D N2D C4D 175.0(12) 4_565 .
C5D N2D C4D 55.1(12) 3_665 3_665
C5D N2D C4D 175.0(12) . 3_665
C5D N2D C4D 64.9(12) 4_565 3_665
C4D N2D C4D 120.000(5) . 3_665
C5D N2D C4D 175.0(12) 3_665 4_565
C5D N2D C4D 64.9(12) . 4_565
C5D N2D C4D 55.1(12) 4_565 4_565
C4D N2D C4D 120.000(5) . 4_565
C4D N2D C4D 120.000(5) 3_665 4_565
C6D N3D C6D 60.000(11) 4 7_556
C6D N3D C6D 120.000(9) 4 .
C6D N3D C6D 180.0(17) 7_556 .
C6D N3D C6D 60.000(12) 4 9_556
C6D N3D C6D 120.00(3) 7_556 9_556
C6D N3D C6D 60.000(9) . 9_556
C6D N3D C6D 180(3) 4 10_556
C6D N3D C6D 120.000(11) 7_556 10_556
C6D N3D C6D 60.000(11) . 10_556
C6D N3D C6D 120.000(14) 9_556 10_556
C6D N3D C6D 120.00(3) 4 3
C6D N3D C6D 60.000(10) 7_556 3
C6D N3D C6D 120.00(4) . 3
C6D N3D C6D 180.0(17) 9_556 3
C6D N3D C6D 60.000(18) 10_556 3
N3D C6D C6D 60.000(2) . 9_556
N3D C6D C6D 60.000(8) . 10_556
C6D C6D C6D 120.00(3) 9_556 10_556

loop_
_geom_bond_atom_site_label_1
_geom_bond_atom_site_label_2
_geom_bond_distance
_geom_bond_site_symmetry_2
Mg1 O5 2.018(3) .
Mg1 O3 2.032(3) .
Mg1 O1D 2.041(4) 8_557
Mg1 O1D 2.041(4) .
Mg1 O1 2.113(3) .
Mg1 O2 2.121(3) .
Mg1 C1 2.433(3) .
O1 C1 1.252(4) .
C9 C8 1.374(5) .
C9 C8 1.384(5) 3
O2 C1 1.249(4) .
O3 C4 1.208(4) .
O6 C7 1.245(4) .
C2 C3 1.378(5) 4_665
C2 C3 1.383(5) .
C2 C1 1.499(4) .
C5 C6 1.379(4) 3_545
C5 C6 1.387(5) .
C5 C4 1.496(4) .
C3 C2 1.378(5) 3_655
C8 C9 1.384(5) 4
C8 C7 1.508(4) .
O4 C4 1.259(4) .
C6 C5 1.379(4) 4_655
O5 C7 1.212(4) .
O1D C1D' 1.009(13) .
O1D C1D 1.075(12) .
N1D C1D 1.325(12) .
N1D C2D 1.436(12) .
N1D C3D 1.450(12) .
N1D C1D' 1.453(15) .
N2D C5D 1.425(18) 3_665
N2D C5D 1.425(18) .
N2D C5D 1.425(18) 4_565
N2D C4D 1.6799 .
N2D C4D 1.6799 3_665
N2D C4D 1.6799 4_565
N3D C6D 1.679(19) 4
N3D C6D 1.679(19) 7_556
N3D C6D 1.679(19) .
N3D C6D 1.679(19) 9_556
N3D C6D 1.679(19) 10_556
N3D C6D 1.679(19) 3
C6D C6D 1.679(19) 9_556
C6D C6D 1.679(19) 10_556
